data_7206098
loop_
_publ_author_name
'B\;akowicz, Julia'
'Skar\.zewski, Jacek'
'Turowska-Tyrk, Ilona'

_publ_section_title
;
 Photo-induced structural changes in two crystal forms with different
 numbers of independent molecules
;
_journal_issue 13
_journal_name_full CrystEngComm
_journal_page_first 4332
_journal_paper_doi 10.1039/c0ce00795a
_journal_volume 13
_journal_year 2011
_chemical_absolute_configuration syn
_chemical_formula_sum 'C33 H39 N O4'
_chemical_formula_weight 513.65
_chemical_name_systematic
;
?
;
_space_group_IT_number 19
_symmetry_cell_setting orthorhombic
_symmetry_space_group_name_Hall 'P 2ac 2ab'
_symmetry_space_group_name_H-M 'P 21 21 21'
_atom_sites_solution_hydrogens geom
_atom_sites_solution_primary direct
_atom_sites_solution_secondary difmap
_audit_creation_method SHELXL-97
_cell_angle_alpha 90.00
_cell_angle_beta 90.00
_cell_angle_gamma 90.00
_cell_formula_units_Z 4
_cell_length_a 9.3702(13)
_cell_length_b 11.016(2)
_cell_length_c 29.134(5)
_cell_measurement_reflns_used 1000
_cell_measurement_temperature 299(2)
_cell_measurement_theta_max 13.3
_cell_measurement_theta_min 4.0
_cell_volume 3007.3(9)
_computing_cell_refinement 'CRYSALIS (Oxford Diffraction, 2003)'
_computing_data_collection 'CRYSALIS (Oxford Diffraction, 2003)'
_computing_data_reduction 'CRYSALIS (Oxford Diffraction, 2003)'
_computing_molecular_graphics 'ORTEP-3 for Windows (Farrugia, 1997)'
_computing_publication_material 'SHELXL97 (Sheldrick, 2008)'
_computing_structure_refinement 'SHELXL97 (Sheldrick, 2008)'
_computing_structure_solution 'SHELXS97 (Sheldrick, 2008)'
_diffrn_ambient_temperature 299(2)
_diffrn_measured_fraction_theta_full 0.991
_diffrn_measured_fraction_theta_max 0.991
_diffrn_measurement_device_type 'KM4CCD diffractometer'
_diffrn_measurement_method '\w scans'
_diffrn_radiation_monochromator graphite
_diffrn_radiation_source 'fine-focus sealed tube'
_diffrn_radiation_type MoK\a
_diffrn_radiation_wavelength 0.71073
_diffrn_reflns_av_R_equivalents 0.0774
_diffrn_reflns_av_sigmaI/netI 0.0502
_diffrn_reflns_limit_h_max 11
_diffrn_reflns_limit_h_min -8
_diffrn_reflns_limit_k_max 12
_diffrn_reflns_limit_k_min -13
_diffrn_reflns_limit_l_max 34
_diffrn_reflns_limit_l_min -30
_diffrn_reflns_number 14678
_diffrn_reflns_theta_full 24.99
_diffrn_reflns_theta_max 24.99
_diffrn_reflns_theta_min 3.96
_exptl_absorpt_coefficient_mu 0.074
_exptl_absorpt_correction_type none
_exptl_crystal_colour colourless
_exptl_crystal_density_diffrn 1.135
_exptl_crystal_density_method 'not measured'
_exptl_crystal_description block
_exptl_crystal_F_000 1104
_exptl_crystal_size_max 0.40
_exptl_crystal_size_mid 0.20
_exptl_crystal_size_min 0.15
_refine_diff_density_max 0.173
_refine_diff_density_min -0.183
_refine_diff_density_rms 0.038
_refine_ls_extinction_method none
_refine_ls_goodness_of_fit_ref 1.222
_refine_ls_hydrogen_treatment constr
_refine_ls_matrix_type full
_refine_ls_number_parameters 384
_refine_ls_number_reflns 2990
_refine_ls_number_restraints 282
_refine_ls_restrained_S_all 1.273
_refine_ls_R_factor_all 0.1574
_refine_ls_R_factor_gt 0.1011
_refine_ls_shift/su_max 0.001
_refine_ls_shift/su_mean 0.000
_refine_ls_structure_factor_coef Fsqd
_refine_ls_weighting_details 'calc w=1/[\s^2^(Fo^2^)+(0.1553P)^2^+0.0969P] where P=(Fo^2^+2Fc^2^)/3'
_refine_ls_weighting_scheme calc
_refine_ls_wR_factor_gt 0.2707
_refine_ls_wR_factor_ref 0.3158
_reflns_number_gt 1769
_reflns_number_total 2990
_reflns_threshold_expression >2sigma(I)
_cod_data_source_file c0ce00795a.txt
_cod_data_source_block 55.6%P
_cod_depositor_comments
;
The following automatic conversions were performed:

'_symmetry_cell_setting' value 'Orthorhombic' changed to
'orthorhombic' according to
/home/saulius/struct/CIF-dictionaries/cif_core.dic dictionary named
'cif_core.dic' version 2.4.1 from 2010-06-29.

Automatic conversion script
Id: cif_fix_values 1715 2011-07-08 13:25:40Z adriana 
;
_cod_database_code 7206098

loop_
_symmetry_equiv_pos_as_xyz
'x, y, z'
'-x+1/2, -y, z+1/2'
'-x, y+1/2, -z+1/2'
'x+1/2, -y+1/2, -z'

loop_
_atom_site_label
_atom_site_type_symbol
_atom_site_fract_x
_atom_site_fract_y
_atom_site_fract_z
_atom_site_U_iso_or_equiv
_atom_site_adp_type
_atom_site_occupancy
_atom_site_symmetry_multiplicity
_atom_site_calc_flag
_atom_site_refinement_flags
_atom_site_disorder_assembly
_atom_site_disorder_group
N1R N 0.722(2) 0.2989(15) -0.0013(6) 0.088(7) Uiso 0.444(12) 1 d PDU A 1
H1R H 0.6324 0.2831 0.0013 0.105 Uiso 0.444(12) 1 calc PR A 1
O1R O 0.523(3) -0.252(3) 0.1052(9) 0.112(11) Uiso 0.444(12) 1 d PDU A 1
O2R O 0.931(3) 0.270(2) 0.0340(11) 0.094(7) Uiso 0.444(12) 1 d PDU A 1
O3R O 0.7599(19) 0.6088(14) -0.0088(7) 0.142(7) Uiso 0.444(12) 1 d PDU A 1
O4R O 0.5632(18) 0.5032(18) -0.0055(8) 0.104(6) Uiso 0.444(12) 1 d PDU A 1
C1R C 0.6474(19) -0.193(2) 0.2009(4) 0.082(10) Uiso 0.444(12) 1 d PDU A 1
C2R C 0.710(2) -0.233(2) 0.2411(5) 0.090(8) Uiso 0.444(12) 1 d PDU A 1
H2R H 0.6646 -0.2182 0.2688 0.108 Uiso 0.444(12) 1 calc PR A 1
C3R C 0.838(2) -0.295(2) 0.2414(5) 0.088(8) Uiso 0.444(12) 1 d PDU A 1
C4R C 0.9064(19) -0.312(2) 0.2004(5) 0.088(7) Uiso 0.444(12) 1 d PDU A 1
H4R H 0.9969 -0.3469 0.2005 0.105 Uiso 0.444(12) 1 calc PR A 1
C5R C 0.8439(16) -0.2793(19) 0.1579(4) 0.079(6) Uiso 0.444(12) 1 d PDU A 1
C6R C 0.7108(19) -0.225(2) 0.1593(4) 0.082(11) Uiso 0.444(12) 1 d PDU A 1
C7R C 0.6315(16) -0.1960(13) 0.1158(5) 0.075(6) Uiso 0.444(12) 1 d PDU A 1
C8R C 0.6749(17) -0.0875(13) 0.0897(5) 0.068(5) Uiso 0.444(12) 1 d PD A 1
C9R C 0.6248(18) -0.0639(14) 0.0458(5) 0.074(6) Uiso 0.444(12) 1 d PD A 1
H9R H 0.5637 -0.1189 0.0316 0.089 Uiso 0.444(12) 1 calc PR A 1
C10R C 0.665(3) 0.0399(17) 0.0232(6) 0.082(8) Uiso 0.444(12) 1 d PDU A 1
H10R H 0.6272 0.0572 -0.0057 0.098 Uiso 0.444(12) 1 calc PR A 1
C11R C 0.760(3) 0.1186(17) 0.0434(7) 0.065(10) Uiso 0.444(12) 1 d PD A 1
C12R C 0.819(2) 0.0892(15) 0.0862(6) 0.059(6) Uiso 0.444(12) 1 d PDU A 1
H12R H 0.8861 0.1404 0.0993 0.070 Uiso 0.444(12) 1 calc PR A 1
C13R C 0.7783(19) -0.0127(15) 0.1086(6) 0.077(7) Uiso 0.444(12) 1 d PD A 1
H13R H 0.8198 -0.0324 0.1367 0.092 Uiso 0.444(12) 1 calc PR A 1
C14R C 0.5159(17) -0.1162(17) 0.2039(6) 0.100(8) Uiso 0.444(12) 1 d PD A 1
H14R H 0.4874 -0.0918 0.1729 0.120 Uiso 0.444(12) 1 calc PR A 1
C15R C 0.398(2) -0.191(2) 0.2249(11) 0.156(12) Uiso 0.444(12) 1 d PD A 1
H15A H 0.3125 -0.1437 0.2265 0.234 Uiso 0.444(12) 1 calc PR A 1
H15B H 0.4256 -0.2161 0.2552 0.234 Uiso 0.444(12) 1 calc PR A 1
H15C H 0.3815 -0.2618 0.2063 0.234 Uiso 0.444(12) 1 calc PR A 1
C16R C 0.542(3) -0.0027(19) 0.2327(10) 0.158(12) Uiso 0.444(12) 1 d PD A 1
H16A H 0.4561 0.0451 0.2337 0.237 Uiso 0.444(12) 1 calc PR A 1
H16B H 0.6174 0.0441 0.2193 0.237 Uiso 0.444(12) 1 calc PR A 1
H16C H 0.5678 -0.0260 0.2634 0.237 Uiso 0.444(12) 1 calc PR A 1
C17R C 0.906(3) -0.319(2) 0.2866(7) 0.125(9) Uiso 0.444(12) 1 d PDU A 1
H17R H 0.8275 -0.2927 0.3064 0.150 Uiso 0.444(12) 1 calc PR A 1
C18R C 1.014(3) -0.230(2) 0.3018(10) 0.144(12) Uiso 0.444(12) 1 d PD A 1
H18A H 0.9914 -0.1515 0.2892 0.216 Uiso 0.444(12) 1 calc PR A 1
H18B H 1.1066 -0.2545 0.2914 0.216 Uiso 0.444(12) 1 calc PR A 1
H18C H 1.0134 -0.2249 0.3347 0.216 Uiso 0.444(12) 1 calc PR A 1
C19R C 0.912(3) -0.4426(19) 0.3008(9) 0.118(11) Uiso 0.444(12) 1 d PD A 1
H19A H 0.8330 -0.4861 0.2879 0.177 Uiso 0.444(12) 1 calc PR A 1
H19B H 0.9076 -0.4467 0.3337 0.177 Uiso 0.444(12) 1 calc PR A 1
H19C H 0.9998 -0.4783 0.2904 0.177 Uiso 0.444(12) 1 calc PR A 1
C20R C 0.908(3) -0.317(3) 0.1122(6) 0.104(11) Uiso 0.444(12) 1 d PD A 1
H20R H 0.8445 -0.2830 0.0886 0.125 Uiso 0.444(12) 1 calc PR A 1
C21R C 0.905(5) -0.452(3) 0.1053(15) 0.159(15) Uiso 0.444(12) 1 d PDU A 1
H21A H 0.9427 -0.4707 0.0755 0.239 Uiso 0.444(12) 1 calc PR A 1
H21B H 0.8086 -0.4803 0.1075 0.239 Uiso 0.444(12) 1 calc PR A 1
H21C H 0.9622 -0.4899 0.1285 0.239 Uiso 0.444(12) 1 calc PR A 1
C22R C 1.052(4) -0.261(4) 0.1040(17) 0.178(17) Uiso 0.444(12) 1 d PDU A 1
H22A H 1.0466 -0.1743 0.1086 0.267 Uiso 0.444(12) 1 calc PR A 1
H22B H 1.0825 -0.2770 0.0732 0.267 Uiso 0.444(12) 1 calc PR A 1
H22C H 1.1202 -0.2943 0.1252 0.267 Uiso 0.444(12) 1 calc PR A 1
C23R C 0.817(3) 0.229(2) 0.0208(11) 0.11(2) Uiso 0.444(12) 1 d PD A 1
C24R C 0.767(2) 0.4000(13) -0.0293(5) 0.084(6) Uiso 0.444(12) 1 d PDU A 1
H24R H 0.8700 0.4092 -0.0260 0.101 Uiso 0.444(12) 1 calc PR A 1
C25R C 0.6967(19) 0.5162(14) -0.0137(9) 0.103(7) Uiso 0.444(12) 1 d PDU A 1
C26R C 0.483(3) 0.605(3) 0.0106(13) 0.122(7) Uiso 0.444(12) 1 d PDU A 1
H26A H 0.4980 0.6153 0.0430 0.183 Uiso 0.444(12) 1 calc PR A 1
H26B H 0.3832 0.5921 0.0049 0.183 Uiso 0.444(12) 1 calc PR A 1
H26C H 0.5135 0.6773 -0.0052 0.183 Uiso 0.444(12) 1 calc PR A 1
C27R C 0.734(2) 0.3807(15) -0.0799(5) 0.086(6) Uiso 0.444(12) 1 d PDU A 1
H27A H 0.6321 0.3661 -0.0835 0.103 Uiso 0.444(12) 1 calc PR A 1
H27B H 0.7571 0.4540 -0.0967 0.103 Uiso 0.444(12) 1 calc PR A 1
C28R C 0.8139(14) 0.2769(12) -0.1000(5) 0.074(5) Uiso 0.444(12) 1 d PGDU A 1
C29R C 0.7546(13) 0.1627(12) -0.1013(5) 0.098(6) Uiso 0.444(12) 1 d PGDU A 1
H29R H 0.6631 0.1509 -0.0897 0.117 Uiso 0.444(12) 1 d PG A 1
C30R C 0.8275(18) 0.0660(12) -0.1193(7) 0.120(7) Uiso 0.444(12) 1 d PG A 1
H30R H 0.7852 -0.0103 -0.1196 0.145 Uiso 0.444(12) 1 d PG A 1
C31R C 0.9627(18) 0.0803(15) -0.1371(7) 0.144(10) Uiso 0.444(12) 1 d PG A 1
H31R H 1.0129 0.0144 -0.1488 0.173 Uiso 0.444(12) 1 d PG A 1
C32R C 1.0207(15) 0.1936(17) -0.1370(7) 0.122(8) Uiso 0.444(12) 1 d PG A 1
H32R H 1.1109 0.2055 -0.1496 0.147 Uiso 0.444(12) 1 d PG A 1
C33R C 0.9486(15) 0.2906(14) -0.1187(6) 0.109(6) Uiso 0.444(12) 1 d PGDU A 1
H33R H 0.9909 0.3669 -0.1189 0.131 Uiso 0.444(12) 1 d PG A 1
N1P N 0.7367(12) 0.2712(12) -0.0135(4) 0.073(4) Uani 0.556(12) 1 d PDU A 2
H1P H 0.6577 0.2341 -0.0190 0.088 Uiso 0.556(12) 1 calc PR A 2
O1P O 0.508(2) -0.2423(18) 0.1035(6) 0.106(8) Uani 0.556(12) 1 d PDU A 2
O2P O 0.9377(13) 0.2756(19) 0.0279(8) 0.085(5) Uani 0.556(12) 1 d PDU A 2
O3P O 0.7423(16) 0.5826(12) -0.0467(7) 0.160(7) Uani 0.556(12) 1 d PDU A 2
O4P O 0.6013(18) 0.4776(13) 0.0002(6) 0.122(5) Uani 0.556(12) 1 d PDU A 2
C1P C 0.6570(17) -0.2017(19) 0.2005(4) 0.093(9) Uiso 0.556(12) 1 d PDU A 2
C2P C 0.7325(18) -0.228(2) 0.2399(5) 0.111(9) Uiso 0.556(12) 1 d PDU A 2
H2P H 0.7024 -0.2004 0.2685 0.133 Uiso 0.556(12) 1 calc PR A 2
C3P C 0.8560(18) -0.2979(19) 0.2352(4) 0.104(7) Uiso 0.556(12) 1 d PDU A 2
C4P C 0.8930(18) -0.3396(19) 0.1927(4) 0.112(7) Uiso 0.556(12) 1 d PDU A 2
H4P H 0.9713 -0.3912 0.1905 0.134 Uiso 0.556(12) 1 calc PR A 2
C5P C 0.8203(15) -0.3095(15) 0.1522(4) 0.090(6) Uiso 0.556(12) 1 d PDU A 2
C6P C 0.7029(17) -0.2364(18) 0.1586(4) 0.081(8) Uiso 0.556(12) 1 d PDU A 2
C7P C 0.5936(11) -0.1663(9) 0.1310(3) 0.086(4) Uani 0.556(12) 1 d PDU A 2
C8P C 0.6547(14) -0.0626(11) 0.1023(4) 0.076(5) Uiso 0.556(12) 1 d PD A 2
C9P C 0.6051(13) -0.0408(11) 0.0587(4) 0.063(4) Uiso 0.556(12) 1 d PD A 2
H9P H 0.5337 -0.0902 0.0467 0.076 Uiso 0.556(12) 1 calc PR A 2
C10P C 0.6588(18) 0.0526(14) 0.0321(5) 0.073(6) Uiso 0.556(12) 1 d PDU A 2
H10P H 0.6243 0.0640 0.0025 0.087 Uiso 0.556(12) 1 calc PR A 2
C11P C 0.762(2) 0.1289(16) 0.0490(6) 0.074(9) Uiso 0.556(12) 1 d PD A 2
C12P C 0.812(2) 0.1065(16) 0.0928(5) 0.086(7) Uiso 0.556(12) 1 d PDU A 2
H12P H 0.8812 0.1573 0.1052 0.104 Uiso 0.556(12) 1 calc PR A 2
C13P C 0.7622(15) 0.0125(13) 0.1181(5) 0.077(6) Uiso 0.556(12) 1 d PD A 2
H13P H 0.8014 -0.0018 0.1470 0.092 Uiso 0.556(12) 1 calc PR A 2
C14P C 0.5266(11) -0.1337(11) 0.1821(4) 0.105(6) Uani 0.556(12) 1 d PD A 2
C15P C 0.3864(13) -0.1985(15) 0.1924(7) 0.113(6) Uani 0.556(12) 1 d PD A 2
H15D H 0.3936 -0.2820 0.1832 0.170 Uiso 0.556(12) 1 calc PR A 2
H15E H 0.3105 -0.1601 0.1757 0.170 Uiso 0.556(12) 1 calc PR A 2
H15F H 0.3669 -0.1942 0.2247 0.170 Uiso 0.556(12) 1 calc PR A 2
C16P C 0.5162(19) -0.0032(11) 0.1965(7) 0.128(7) Uani 0.556(12) 1 d PD A 2
H16D H 0.4333 0.0329 0.1829 0.192 Uiso 0.556(12) 1 calc PR A 2
H16E H 0.6000 0.0397 0.1866 0.192 Uiso 0.556(12) 1 calc PR A 2
H16F H 0.5089 0.0014 0.2293 0.192 Uiso 0.556(12) 1 calc PR A 2
C17P C 0.938(2) -0.3362(16) 0.2787(6) 0.140(9) Uani 0.556(12) 1 d PDU A 2
H17P H 0.8791 -0.3090 0.3045 0.168 Uiso 0.556(12) 1 calc PR A 2
C18P C 1.075(2) -0.273(2) 0.2839(7) 0.138(8) Uani 0.556(12) 1 d PD A 2
H18D H 1.0600 -0.1874 0.2815 0.207 Uiso 0.556(12) 1 calc PR A 2
H18E H 1.1389 -0.2995 0.2602 0.207 Uiso 0.556(12) 1 calc PR A 2
H18F H 1.1148 -0.2923 0.3133 0.207 Uiso 0.556(12) 1 calc PR A 2
C19P C 0.947(3) -0.4667(16) 0.2830(8) 0.161(11) Uani 0.556(12) 1 d PD A 2
H19D H 0.8527 -0.5010 0.2806 0.241 Uiso 0.556(12) 1 calc PR A 2
H19E H 0.9869 -0.4872 0.3123 0.241 Uiso 0.556(12) 1 calc PR A 2
H19F H 1.0060 -0.4987 0.2590 0.241 Uiso 0.556(12) 1 calc PR A 2
C20P C 0.879(2) -0.3430(18) 0.1053(5) 0.118(8) Uani 0.556(12) 1 d PD A 2
H20P H 0.8216 -0.3012 0.0819 0.141 Uiso 0.556(12) 1 calc PR A 2
C21P C 0.865(3) -0.478(2) 0.0975(12) 0.167(11) Uani 0.556(12) 1 d PDU A 2
H21D H 0.8993 -0.4978 0.0673 0.250 Uiso 0.556(12) 1 calc PR A 2
H21E H 0.7672 -0.5018 0.1003 0.250 Uiso 0.556(12) 1 calc PR A 2
H21F H 0.9213 -0.5206 0.1200 0.250 Uiso 0.556(12) 1 calc PR A 2
C22P C 1.032(3) -0.303(3) 0.1003(12) 0.167(11) Uani 0.556(12) 1 d PDU A 2
H22D H 1.0638 -0.3204 0.0697 0.250 Uiso 0.556(12) 1 calc PR A 2
H22E H 1.0898 -0.3468 0.1219 0.250 Uiso 0.556(12) 1 calc PR A 2
H22F H 1.0387 -0.2179 0.1061 0.250 Uiso 0.556(12) 1 calc PR A 2
C23P C 0.8171(13) 0.2331(15) 0.0221(6) 0.060(10) Uani 0.556(12) 1 d PD A 2
C24P C 0.7761(15) 0.3702(10) -0.0426(4) 0.086(4) Uani 0.556(12) 1 d PDU A 2
H24P H 0.8794 0.3811 -0.0391 0.104 Uiso 0.556(12) 1 calc PR A 2
C25P C 0.7082(17) 0.4873(11) -0.0288(6) 0.111(6) Uani 0.556(12) 1 d PDU A 2
C26P C 0.528(3) 0.588(2) 0.0126(11) 0.159(8) Uani 0.556(12) 1 d PDU A 2
H26D H 0.4712 0.5746 0.0394 0.238 Uiso 0.556(12) 1 calc PR A 2
H26E H 0.4680 0.6134 -0.0123 0.238 Uiso 0.556(12) 1 calc PR A 2
H26F H 0.5972 0.6507 0.0188 0.238 Uiso 0.556(12) 1 calc PR A 2
C27P C 0.7495(15) 0.3420(13) -0.0928(4) 0.087(4) Uani 0.556(12) 1 d PDU A 2
H27C H 0.6485 0.3263 -0.0971 0.104 Uiso 0.556(12) 1 calc PR A 2
H27D H 0.7740 0.4129 -0.1109 0.104 Uiso 0.556(12) 1 calc PR A 2
C28P C 0.8306(11) 0.2377(11) -0.1101(4) 0.089(4) Uiso 0.556(12) 1 d PGDU A 2
C29P C 0.7695(12) 0.1267(12) -0.1180(6) 0.133(6) Uiso 0.556(12) 1 d PGDU A 2
H29P H 0.6721 0.1164 -0.1132 0.160 Uiso 0.556(12) 1 d PG A 2
C30P C 0.8506(17) 0.0304(10) -0.1329(6) 0.171(10) Uiso 0.556(12) 1 d PG A 2
H30P H 0.8078 -0.0450 -0.1370 0.205 Uiso 0.556(12) 1 d PG A 2
C31P C 0.9934(17) 0.0433(11) -0.1417(6) 0.148(8) Uiso 0.556(12) 1 d PG A 2
H31P H 1.0474 -0.0217 -0.1524 0.178 Uiso 0.556(12) 1 d PG A 2
C32P C 1.0542(12) 0.1545(13) -0.1344(6) 0.130(7) Uiso 0.556(12) 1 d PG A 2
H32P H 1.1509 0.1654 -0.1404 0.156 Uiso 0.556(12) 1 d PG A 2
C33P C 0.9744(11) 0.2503(11) -0.1185(4) 0.088(4) Uiso 0.556(12) 1 d PGDU A 2
H33P H 1.0182 0.3248 -0.1133 0.106 Uiso 0.556(12) 1 d PG A 2

loop_
_atom_site_aniso_label
_atom_site_aniso_U_11
_atom_site_aniso_U_22
_atom_site_aniso_U_33
_atom_site_aniso_U_23
_atom_site_aniso_U_13
_atom_site_aniso_U_12
N1P 0.053(5) 0.094(8) 0.073(8) 0.018(8) 0.010(5) 0.003(6)
O1P 0.122(11) 0.083(9) 0.113(11) 0.025(6) -0.037(7) -0.030(8)
O2P 0.038(5) 0.124(9) 0.094(9) 0.042(6) 0.001(4) 0.002(4)
O3P 0.138(10) 0.120(10) 0.223(18) 0.047(12) 0.047(12) 0.024(9)
O4P 0.116(10) 0.111(9) 0.139(11) 0.000(8) 0.024(9) 0.026(8)
C7P 0.082(8) 0.077(9) 0.099(10) 0.004(8) 0.002(8) 0.007(8)
C14P 0.083(11) 0.096(13) 0.135(17) 0.012(11) 0.001(10) 0.010(9)
C15P 0.075(9) 0.129(14) 0.137(17) 0.021(12) 0.019(9) -0.001(9)
C16P 0.112(13) 0.095(13) 0.18(2) -0.020(12) 0.015(13) 0.014(10)
C17P 0.143(16) 0.142(16) 0.135(15) 0.096(13) -0.022(13) 0.036(14)
C18P 0.114(13) 0.19(2) 0.109(14) 0.063(14) -0.026(12) -0.027(17)
C19P 0.16(2) 0.21(3) 0.106(17) 0.061(17) -0.047(17) 0.06(2)
C20P 0.081(11) 0.12(2) 0.157(19) 0.002(13) -0.007(12) 0.032(12)
C21P 0.16(2) 0.147(19) 0.19(2) -0.070(18) 0.01(2) 0.037(18)
C22P 0.130(18) 0.20(3) 0.17(2) 0.02(2) 0.067(15) -0.018(18)
C23P 0.036(8) 0.078(14) 0.065(12) 0.008(6) -0.004(5) 0.016(6)
C24P 0.066(7) 0.104(10) 0.089(10) 0.032(9) 0.017(8) -0.003(8)
C25P 0.099(10) 0.095(11) 0.137(14) 0.038(11) 0.035(10) 0.019(10)
C26P 0.172(17) 0.143(14) 0.160(14) 0.000(13) 0.064(15) 0.060(14)
C27P 0.078(8) 0.097(10) 0.086(9) 0.029(9) 0.017(8) 0.018(9)

loop_
_atom_type_symbol
_atom_type_description
_atom_type_scat_dispersion_real
_atom_type_scat_dispersion_imag
_atom_type_scat_source
C C 0.0033 0.0000 'International Tables Vol C Tables 4.2.6.8 and 6.1.1.4'
H H 0.0000 0.0000 'International Tables Vol C Tables 4.2.6.8 and 6.1.1.4'
N N 0.0061 0.0000 'International Tables Vol C Tables 4.2.6.8 and 6.1.1.4'
O O 0.0106 0.0000 'International Tables Vol C Tables 4.2.6.8 and 6.1.1.4'

loop_
_geom_angle_atom_site_label_1
_geom_angle_atom_site_label_2
_geom_angle_atom_site_label_3
_geom_angle
_geom_angle_site_symmetry_1
_geom_angle_site_symmetry_3
_geom_angle_publ_flag
C23R N1R C24R 121.5(14) . . ?
C23R N1R H1R 119.2 . . ?
C24R N1R H1R 119.2 . . ?
C25R O4R C26R 119.0(15) . . ?
C2R C1R C6R 118.1(10) . . ?
C2R C1R C14R 118.9(10) . . ?
C6R C1R C14R 123.0(11) . . ?
C3R C2R C1R 122.3(11) . . ?
C3R C2R H2R 118.8 . . ?
C1R C2R H2R 118.8 . . ?
C4R C3R C2R 118.3(10) . . ?
C4R C3R C17R 122.7(12) . . ?
C2R C3R C17R 118.0(12) . . ?
C3R C4R C5R 122.0(10) . . ?
C3R C4R H4R 119.0 . . ?
C5R C4R H4R 119.0 . . ?
C6R C5R C4R 117.2(9) . . ?
C6R C5R C20R 119.9(11) . . ?
C4R C5R C20R 122.3(11) . . ?
C5R C6R C1R 121.3(9) . . ?
C5R C6R C7R 120.8(10) . . ?
C1R C6R C7R 117.9(10) . . ?
O1R C7R C8R 120.4(13) . . ?
O1R C7R C6R 121.1(13) . . ?
C8R C7R C6R 118.0(11) . . ?
C13R C8R C9R 119.4(9) . . ?
C13R C8R C7R 118.1(9) . . ?
C9R C8R C7R 122.3(10) . . ?
C10R C9R C8R 120.5(11) . . ?
C10R C9R H9R 119.7 . . ?
C8R C9R H9R 119.7 . . ?
C9R C10R C11R 119.7(11) . . ?
C9R C10R H10R 120.2 . . ?
C11R C10R H10R 120.2 . . ?
C10R C11R C12R 119.4(9) . . ?
C10R C11R C23R 123.9(12) . . ?
C12R C11R C23R 116.5(11) . . ?
C13R C12R C11R 120.9(11) . . ?
C13R C12R H12R 119.6 . . ?
C11R C12R H12R 119.6 . . ?
C12R C13R C8R 119.8(11) . . ?
C12R C13R H13R 120.1 . . ?
C8R C13R H13R 120.1 . . ?
C1R C14R C15R 108.6(13) . . ?
C1R C14R C16R 111.3(13) . . ?
C15R C14R C16R 110.0(13) . . ?
C1R C14R H14R 109.0 . . ?
C15R C14R H14R 109.0 . . ?
C16R C14R H14R 109.0 . . ?
C14R C15R H15A 109.5 . . ?
C14R C15R H15B 109.5 . . ?
H15A C15R H15B 109.5 . . ?
C14R C15R H15C 109.5 . . ?
H15A C15R H15C 109.5 . . ?
H15B C15R H15C 109.5 . . ?
C14R C16R H16A 109.5 . . ?
C14R C16R H16B 109.5 . . ?
H16A C16R H16B 109.5 . . ?
C14R C16R H16C 109.5 . . ?
H16A C16R H16C 109.5 . . ?
H16B C16R H16C 109.5 . . ?
C19R C17R C18R 121.6(14) . . ?
C19R C17R C3R 116.4(14) . . ?
C18R C17R C3R 116.2(13) . . ?
C19R C17R H17R 98.1 . . ?
C18R C17R H17R 98.1 . . ?
C3R C17R H17R 98.1 . . ?
C17R C18R H18A 109.5 . . ?
C17R C18R H18B 109.5 . . ?
H18A C18R H18B 109.5 . . ?
C17R C18R H18C 109.5 . . ?
H18A C18R H18C 109.5 . . ?
H18B C18R H18C 109.5 . . ?
C17R C19R H19A 109.5 . . ?
C17R C19R H19B 109.5 . . ?
H19A C19R H19B 109.5 . . ?
C17R C19R H19C 109.5 . . ?
H19A C19R H19C 109.5 . . ?
H19B C19R H19C 109.5 . . ?
C21R C20R C22R 113.6(15) . . ?
C21R C20R C5R 112.5(14) . . ?
C22R C20R C5R 112.3(15) . . ?
C21R C20R H20R 105.9 . . ?
C22R C20R H20R 105.9 . . ?
C5R C20R H20R 105.9 . . ?
C20R C21R H21A 109.5 . . ?
C20R C21R H21B 109.5 . . ?
H21A C21R H21B 109.5 . . ?
C20R C21R H21C 109.5 . . ?
H21A C21R H21C 109.5 . . ?
H21B C21R H21C 109.5 . . ?
C20R C22R H22A 109.5 . . ?
C20R C22R H22B 109.5 . . ?
H22A C22R H22B 109.5 . . ?
C20R C22R H22C 109.5 . . ?
H22A C22R H22C 109.5 . . ?
H22B C22R H22C 109.5 . . ?
O2R C23R N1R 121.4(16) . . ?
O2R C23R C11R 118.4(14) . . ?
N1R C23R C11R 116.6(14) . . ?
N1R C24R C25R 111.0(12) . . ?
N1R C24R C27R 112.5(13) . . ?
C25R C24R C27R 108.8(12) . . ?
N1R C24R H24R 108.1 . . ?
C25R C24R H24R 108.1 . . ?
C27R C24R H24R 108.1 . . ?
O3R C25R O4R 124.1(13) . . ?
O3R C25R C24R 123.3(13) . . ?
O4R C25R C24R 112.6(12) . . ?
C28R C27R C24R 112.7(11) . . ?
C28R C27R H27A 109.1 . . ?
C24R C27R H27A 109.1 . . ?
C28R C27R H27B 109.1 . . ?
C24R C27R H27B 109.1 . . ?
H27A C27R H27B 107.8 . . ?
C29R C28R C33R 117.2 . . ?
C29R C28R C27R 120.6(9) . . ?
C33R C28R C27R 122.1(9) . . ?
C30R C29R C28R 121.3 . . ?
C29R C30R C31R 121.0 . . ?
C32R C31R C30R 118.1 . . ?
C31R C32R C33R 121.2 . . ?
C32R C33R C28R 121.2 . . ?
C23P N1P C24P 123.3(10) . . ?
C23P N1P H1P 118.4 . . ?
C24P N1P H1P 118.4 . . ?
C25P O4P C26P 116.9(12) . . ?
C6P C1P C2P 122.0(9) . . ?
C6P C1P C14P 94.3(7) . . ?
C2P C1P C14P 143.6(10) . . ?
C1P C2P C3P 117.3(10) . . ?
C1P C2P H2P 121.3 . . ?
C3P C2P H2P 121.3 . . ?
C4P C3P C2P 119.0(9) . . ?
C4P C3P C17P 121.8(11) . . ?
C2P C3P C17P 118.9(11) . . ?
C3P C4P C5P 124.1(10) . . ?
C3P C4P H4P 118.0 . . ?
C5P C4P H4P 118.0 . . ?
C6P C5P C4P 114.4(9) . . ?
C6P C5P C20P 123.5(9) . . ?
C4P C5P C20P 121.7(10) . . ?
C1P C6P C5P 122.9(8) . . ?
C1P C6P C7P 96.9(7) . . ?
C5P C6P C7P 140.2(9) . . ?
O1P C7P C6P 112.4(11) . . ?
O1P C7P C8P 110.3(9) . . ?
C6P C7P C8P 114.7(10) . . ?
O1P C7P C14P 115.2(11) . . ?
C6P C7P C14P 83.7(6) . . ?
C8P C7P C14P 118.2(10) . . ?
C9P C8P C13P 116.8(8) . . ?
C9P C8P C7P 120.7(8) . . ?
C13P C8P C7P 122.5(8) . . ?
C8P C9P C10P 121.7(9) . . ?
C8P C9P H9P 119.2 . . ?
C10P C9P H9P 119.2 . . ?
C11P C10P C9P 120.8(10) . . ?
C11P C10P H10P 119.6 . . ?
C9P C10P H10P 119.6 . . ?
C10P C11P C12P 117.3(9) . . ?
C10P C11P C23P 122.0(9) . . ?
C12P C11P C23P 120.7(9) . . ?
C13P C12P C11P 121.7(10) . . ?
C13P C12P H12P 119.1 . . ?
C11P C12P H12P 119.1 . . ?
C12P C13P C8P 121.7(10) . . ?
C12P C13P H13P 119.2 . . ?
C8P C13P H13P 119.2 . . ?
C16P C14P C15P 109.7(10) . . ?
C16P C14P C1P 115.0(11) . . ?
C15P C14P C1P 112.9(10) . . ?
C16P C14P C7P 119.0(10) . . ?
C15P C14P C7P 113.6(10) . . ?
C1P C14P C7P 84.7(6) . . ?
C14P C15P H15D 109.5 . . ?
C14P C15P H15E 109.5 . . ?
H15D C15P H15E 109.5 . . ?
C14P C15P H15F 109.5 . . ?
H15D C15P H15F 109.5 . . ?
H15E C15P H15F 109.5 . . ?
C14P C16P H16D 109.5 . . ?
C14P C16P H16E 109.5 . . ?
H16D C16P H16E 109.5 . . ?
C14P C16P H16F 109.5 . . ?
H16D C16P H16F 109.5 . . ?
H16E C16P H16F 109.5 . . ?
C19P C17P C18P 114.3(14) . . ?
C19P C17P C3P 111.9(11) . . ?
C18P C17P C3P 113.1(11) . . ?
C19P C17P H17P 105.6 . . ?
C18P C17P H17P 105.6 . . ?
C3P C17P H17P 105.6 . . ?
C17P C18P H18D 109.5 . . ?
C17P C18P H18E 109.5 . . ?
H18D C18P H18E 109.5 . . ?
C17P C18P H18F 109.5 . . ?
H18D C18P H18F 109.5 . . ?
H18E C18P H18F 109.5 . . ?
C17P C19P H19D 109.5 . . ?
C17P C19P H19E 109.5 . . ?
H19D C19P H19E 109.5 . . ?
C17P C19P H19F 109.5 . . ?
H19D C19P H19F 109.5 . . ?
H19E C19P H19F 109.5 . . ?
C22P C20P C21P 110.4(13) . . ?
C22P C20P C5P 111.1(12) . . ?
C21P C20P C5P 110.2(12) . . ?
C22P C20P H20P 108.4 . . ?
C21P C20P H20P 108.4 . . ?
C5P C20P H20P 108.4 . . ?
C20P C21P H21D 109.5 . . ?
C20P C21P H21E 109.5 . . ?
H21D C21P H21E 109.5 . . ?
C20P C21P H21F 109.5 . . ?
H21D C21P H21F 109.5 . . ?
H21E C21P H21F 109.5 . . ?
C20P C22P H22D 109.5 . . ?
C20P C22P H22E 109.5 . . ?
H22D C22P H22E 109.5 . . ?
C20P C22P H22F 109.5 . . ?
H22D C22P H22F 109.5 . . ?
H22E C22P H22F 109.5 . . ?
O2P C23P N1P 119.9(10) . . ?
O2P C23P C11P 122.6(10) . . ?
N1P C23P C11P 117.0(8) . . ?
N1P C24P C25P 112.9(9) . . ?
N1P C24P C27P 111.9(10) . . ?
C25P C24P C27P 111.5(10) . . ?
N1P C24P H24P 106.7 . . ?
C25P C24P H24P 106.7 . . ?
C27P C24P H24P 106.7 . . ?
O3P C25P O4P 123.1(11) . . ?
O3P C25P C24P 121.2(11) . . ?
O4P C25P C24P 115.3(10) . . ?
O4P C26P H26D 109.5 . . ?
O4P C26P H26E 109.5 . . ?
H26D C26P H26E 109.5 . . ?
O4P C26P H26F 109.5 . . ?
H26D C26P H26F 109.5 . . ?
H26E C26P H26F 109.5 . . ?
C28P C27P C24P 114.0(9) . . ?
C28P C27P H27C 108.8 . . ?
C24P C27P H27C 108.8 . . ?
C28P C27P H27D 108.8 . . ?
C24P C27P H27D 108.8 . . ?
H27C C27P H27D 107.6 . . ?
C29P C28P C33P 118.0 . . ?
C29P C28P C27P 122.7(8) . . ?
C33P C28P C27P 119.3(8) . . ?
C28P C29P C30P 120.7 . . ?
C28P C29P H29P 119.7 . . ?
C30P C29P H29P 119.7 . . ?
C31P C30P C29P 121.2 . . ?
C31P C30P H30P 119.4 . . ?
C29P C30P H30P 119.4 . . ?
C32P C31P C30P 118.1 . . ?
C32P C31P H31P 120.9 . . ?
C30P C31P H31P 120.9 . . ?
C31P C32P C33P 120.9 . . ?
C31P C32P H32P 119.6 . . ?
C33P C32P H32P 119.6 . . ?
C32P C33P C28P 121.0 . . ?
C32P C33P H33P 119.5 . . ?
C28P C33P H33P 119.5 . . ?

loop_
_geom_bond_atom_site_label_1
_geom_bond_atom_site_label_2
_geom_bond_distance
_geom_bond_site_symmetry_2
_geom_bond_publ_flag
N1R C23R 1.339(10) . ?
N1R C24R 1.444(10) . ?
N1R H1R 0.8600 . ?
O1R C7R 1.226(10) . ?
O2R C23R 1.227(10) . ?
O3R C25R 1.187(10) . ?
O4R C25R 1.281(10) . ?
O4R C26R 1.434(10) . ?
C1R C2R 1.384(9) . ?
C1R C6R 1.396(9) . ?
C1R C14R 1.494(9) . ?
C2R C3R 1.372(9) . ?
C2R H2R 0.9300 . ?
C3R C4R 1.370(9) . ?
C3R C17R 1.491(9) . ?
C4R C5R 1.417(9) . ?
C4R H4R 0.9300 . ?
C5R C6R 1.385(9) . ?
C5R C20R 1.517(9) . ?
C6R C7R 1.503(9) . ?
C7R C8R 1.473(9) . ?
C8R C13R 1.387(9) . ?
C8R C9R 1.387(9) . ?
C9R C10R 1.372(9) . ?
C9R H9R 0.9300 . ?
C10R C11R 1.379(9) . ?
C10R H10R 0.9300 . ?
C11R C12R 1.398(9) . ?
C11R C23R 1.482(9) . ?
C12R C13R 1.353(9) . ?
C12R H12R 0.9300 . ?
C13R H13R 0.9300 . ?
C14R C15R 1.507(10) . ?
C14R C16R 1.525(10) . ?
C14R H14R 0.9800 . ?
C15R H15A 0.9600 . ?
C15R H15B 0.9600 . ?
C15R H15C 0.9600 . ?
C16R H16A 0.9600 . ?
C16R H16B 0.9600 . ?
C16R H16C 0.9600 . ?
C17R C19R 1.424(10) . ?
C17R C18R 1.477(10) . ?
C17R H17R 0.9800 . ?
C18R H18A 0.9600 . ?
C18R H18B 0.9600 . ?
C18R H18C 0.9600 . ?
C19R H19A 0.9600 . ?
C19R H19B 0.9600 . ?
C19R H19C 0.9600 . ?
C20R C21R 1.496(11) . ?
C20R C22R 1.512(11) . ?
C20R H20R 0.9800 . ?
C21R H21A 0.9600 . ?
C21R H21B 0.9600 . ?
C21R H21C 0.9600 . ?
C22R H22A 0.9600 . ?
C22R H22B 0.9600 . ?
C22R H22C 0.9600 . ?
C24R C25R 1.509(9) . ?
C24R C27R 1.520(10) . ?
C24R H24R 0.9800 . ?
C26R H26A 0.9600 . ?
C26R H26B 0.9600 . ?
C26R H26C 0.9600 . ?
C27R C28R 1.489(9) . ?
C27R H27A 0.9700 . ?
C27R H27B 0.9700 . ?
C28R C29R 1.3754 . ?
C28R C33R 1.3832 . ?
C29R C30R 1.3702 . ?
C29R H29R 0.9299 . ?
C30R C31R 1.3771 . ?
C30R H30R 0.9300 . ?
C31R C32R 1.3617 . ?
C31R H31R 0.9300 . ?
C32R C33R 1.3725 . ?
C32R H32R 0.9300 . ?
C33R H33R 0.9300 . ?
N1P C23P 1.349(9) . ?
N1P C24P 1.429(8) . ?
N1P H1P 0.8600 . ?
O1P C7P 1.407(9) . ?
O2P C23P 1.235(8) . ?
O3P C25P 1.216(9) . ?
O4P C25P 1.315(9) . ?
O4P C26P 1.444(10) . ?
C1P C6P 1.352(9) . ?
C1P C2P 1.379(9) . ?
C1P C14P 1.530(9) . ?
C2P C3P 1.396(9) . ?
C2P H2P 0.9300 . ?
C3P C4P 1.366(9) . ?
C3P C17P 1.540(9) . ?
C4P C5P 1.403(9) . ?
C4P H4P 0.9300 . ?
C5P C6P 1.376(8) . ?
C5P C20P 1.516(9) . ?
C6P C7P 1.514(8) . ?
C7P C8P 1.527(8) . ?
C7P C14P 1.655(10) . ?
C8P C9P 1.373(9) . ?
C8P C13P 1.384(9) . ?
C9P C10P 1.383(9) . ?
C9P H9P 0.9300 . ?
C10P C11P 1.375(9) . ?
C10P H10P 0.9300 . ?
C11P C12P 1.380(9) . ?
C11P C23P 1.480(8) . ?
C12P C13P 1.355(9) . ?
C12P H12P 0.9300 . ?
C13P H13P 0.9300 . ?
C14P C16P 1.501(9) . ?
C14P C15P 1.525(9) . ?
C15P H15D 0.9600 . ?
C15P H15E 0.9600 . ?
C15P H15F 0.9600 . ?
C16P H16D 0.9600 . ?
C16P H16E 0.9600 . ?
C16P H16F 0.9600 . ?
C17P C19P 1.446(10) . ?
C17P C18P 1.464(10) . ?
C17P H17P 0.9800 . ?
C18P H18D 0.9600 . ?
C18P H18E 0.9600 . ?
C18P H18F 0.9600 . ?
C19P H19D 0.9600 . ?
C19P H19E 0.9600 . ?
C19P H19F 0.9600 . ?
C20P C22P 1.506(10) . ?
C20P C21P 1.510(10) . ?
C20P H20P 0.9800 . ?
C21P H21D 0.9600 . ?
C21P H21E 0.9600 . ?
C21P H21F 0.9600 . ?
C22P H22D 0.9600 . ?
C22P H22E 0.9600 . ?
C22P H22F 0.9600 . ?
C24P C25P 1.494(9) . ?
C24P C27P 1.517(9) . ?
C24P H24P 0.9800 . ?
C26P H26D 0.9600 . ?
C26P H26E 0.9600 . ?
C26P H26F 0.9600 . ?
C27P C28P 1.468(8) . ?
C27P H27C 0.9700 . ?
C27P H27D 0.9700 . ?
C28P C29P 1.3689 . ?
C28P C33P 1.3760 . ?
C29P C30P 1.3762 . ?
C29P H29P 0.9300 . ?
C30P C31P 1.3693 . ?
C30P H30P 0.9300 . ?
C31P C32P 1.3674 . ?
C31P H31P 0.9300 . ?
C32P C33P 1.3743 . ?
C32P H32P 0.9300 . ?
C33P H33P 0.9300 . ?
